data_4123257
loop_
_publ_author_name
'Zhao, Wei'
'Yan, Patrick K.'
'Radosevich, Alexander T.'

_publ_section_title
;
 A Phosphetane Catalyzes Deoxygenative Condensation of \a-Keto Esters and
 Carboxylic Acids via P(III)/P(V)&#x2550;O Redox Cycling.
;
_journal_issue 2
_journal_name_full 'Journal of the American Chemical Society'
_journal_page_first 616
_journal_page_last 619
_journal_paper_doi 10.1021/ja511889y
_journal_volume 137
_journal_year 2015
_chemical_formula_moiety 'C12 H24 N O P'
_chemical_formula_sum 'C12 H24 N O P'
_chemical_formula_weight 229.29
_chemical_name_systematic
; 
 ? 
;
_space_group_IT_number 2
_symmetry_cell_setting triclinic
_symmetry_space_group_name_Hall '-P 1'
_symmetry_space_group_name_H-M 'P -1'
_atom_sites_solution_hydrogens geom
_atom_sites_solution_primary direct
_atom_sites_solution_secondary difmap
_audit_creation_method SHELXL-97
_cell_angle_alpha 94.862(4)
_cell_angle_beta 93.274(4)
_cell_angle_gamma 100.155(4)
_cell_formula_units_Z 2
_cell_length_a 6.0522(11)
_cell_length_b 9.8966(18)
_cell_length_c 11.401(2)
_cell_measurement_reflns_used 4077
_cell_measurement_temperature 203(2)
_cell_measurement_theta_max 28.230
_cell_measurement_theta_min 2.629
_cell_volume 668.0(2)
_computing_cell_refinement 'Bruker SMART'
_computing_data_collection 'Bruker SMART'
_computing_data_reduction 'Bruker SAINT'
_computing_molecular_graphics 'Bruker SHELXTL'
_computing_publication_material 'Bruker SHELXTL'
_computing_structure_refinement 'SHELXL-97 (Sheldrick, 1997)'
_computing_structure_solution 'SHELXS-97 (Sheldrick, 1990)'
_diffrn_ambient_temperature 203(2)
_diffrn_detector_area_resol_mean 8.34
_diffrn_measured_fraction_theta_full 0.968
_diffrn_measured_fraction_theta_max 0.968
_diffrn_measurement_device_type 'CCD area detector'
_diffrn_measurement_method 'phi and omega scans'
_diffrn_radiation_monochromator graphite
_diffrn_radiation_source 'fine-focus sealed tube'
_diffrn_radiation_type MoK\a
_diffrn_radiation_wavelength 0.71073
_diffrn_reflns_av_R_equivalents 0.0156
_diffrn_reflns_av_sigmaI/netI 0.0216
_diffrn_reflns_limit_h_max 8
_diffrn_reflns_limit_h_min -8
_diffrn_reflns_limit_k_max 13
_diffrn_reflns_limit_k_min -13
_diffrn_reflns_limit_l_max 15
_diffrn_reflns_limit_l_min -15
_diffrn_reflns_number 6358
_diffrn_reflns_theta_full 28.28
_diffrn_reflns_theta_max 28.28
_diffrn_reflns_theta_min 1.80
_exptl_absorpt_coefficient_mu 0.184
_exptl_absorpt_correction_T_max 0.9782
_exptl_absorpt_correction_T_min 0.9658
_exptl_absorpt_correction_type multi-scan
_exptl_absorpt_process_details SADABS
_exptl_crystal_colour colorless
_exptl_crystal_density_diffrn 1.140
_exptl_crystal_description plate
_exptl_crystal_F_000 252
_exptl_crystal_size_max 0.19
_exptl_crystal_size_mid 0.16
_exptl_crystal_size_min 0.12
_refine_diff_density_max 0.637
_refine_diff_density_min -0.518
_refine_diff_density_rms 0.055
_refine_ls_extinction_method none
_refine_ls_goodness_of_fit_ref 1.045
_refine_ls_hydrogen_treatment noref
_refine_ls_matrix_type full
_refine_ls_number_parameters 160
_refine_ls_number_reflns 3200
_refine_ls_number_restraints 0
_refine_ls_restrained_S_all 1.045
_refine_ls_R_factor_all 0.0541
_refine_ls_R_factor_gt 0.0507
_refine_ls_shift/su_max 0.000
_refine_ls_shift/su_mean 0.000
_refine_ls_structure_factor_coef Fsqd
_refine_ls_weighting_details 'calc w=1/[\s^2^(Fo^2^)+(0.0757P)^2^+0.3078P] where P=(Fo^2^+2Fc^2^)/3'
_refine_ls_weighting_scheme calc
_refine_ls_wR_factor_gt 0.1383
_refine_ls_wR_factor_ref 0.1421
_reflns_number_gt 2912
_reflns_number_total 3200
_reflns_threshold_expression >2sigma(I)
_cod_data_source_file ja511889y_si_002.cif
_cod_data_source_block woz23s
_cod_depositor_comments
;
The following automatic conversions were performed:

'_symmetry_cell_setting' value 'Triclinic' changed to 'triclinic'
according to
/home/saulius/struct/COD-crude-data--automatic-downloads/rss-feeds/ACS/lib/dictionaries/cif_core.dic
dictionary named 'cif_core.dic' version 2.4.2 from 2011-04-26.

Automatic conversion script
Id: cif_fix_values 2935 2014-11-11 08:27:57Z andrius 

 Adding full bibliography for 4123257--4123258.cif.
;
_cod_original_sg_symbol_H-M P-1
_cod_database_code 4123257

loop_
_symmetry_equiv_pos_as_xyz
'x, y, z'
'-x, -y, -z'

loop_
_atom_site_label
_atom_site_type_symbol
_atom_site_fract_x
_atom_site_fract_y
_atom_site_fract_z
_atom_site_U_iso_or_equiv
_atom_site_adp_type
_atom_site_occupancy
_atom_site_symmetry_multiplicity
_atom_site_calc_flag
_atom_site_refinement_flags
_atom_site_disorder_assembly
_atom_site_disorder_group
C1 C 0.2932(3) 0.75732(19) 0.38965(15) 0.0389(4) Uani 1 1 d . C .
C2 C 0.1202(3) 0.66678(17) 0.29416(15) 0.0347(3) Uani 1 1 d . . .
H2 H -0.0127 0.7121 0.2875 0.042 Uiso 1 1 calc R . .
C3 C 0.2510(3) 0.69207(17) 0.18129(15) 0.0365(3) Uani 1 1 d . C .
C4 C 0.1822(4) 0.8408(3) 0.4804(2) 0.0635(6) Uani 1 1 d . . .
H4A H 0.1020 0.7793 0.5320 0.095 Uiso 1 1 calc R . .
H4B H 0.0774 0.8880 0.4400 0.095 Uiso 1 1 calc R . .
H4C H 0.2969 0.9080 0.5269 0.095 Uiso 1 1 calc R . .
C5 C 0.4513(4) 0.6786(3) 0.4547(2) 0.0626(6) Uani 1 1 d . . .
H5A H 0.5639 0.7436 0.5046 0.094 Uiso 1 1 calc R . .
H5B H 0.5249 0.6269 0.3976 0.094 Uiso 1 1 calc R . .
H5C H 0.3651 0.6156 0.5030 0.094 Uiso 1 1 calc R . .
C6 C 0.0357(4) 0.5182(2) 0.3165(2) 0.0598(6) Uani 1 1 d . . .
H6A H -0.0660 0.4725 0.2504 0.090 Uiso 1 1 calc R . .
H6B H -0.0433 0.5161 0.3881 0.090 Uiso 1 1 calc R . .
H6C H 0.1624 0.4710 0.3250 0.090 Uiso 1 1 calc R . .
C7 C 0.3820(4) 0.5794(2) 0.1411(2) 0.0559(5) Uani 1 1 d . . .
H7A H 0.2771 0.4971 0.1090 0.084 Uiso 1 1 calc R . .
H7B H 0.4718 0.5582 0.2080 0.084 Uiso 1 1 calc R . .
H7C H 0.4800 0.6115 0.0810 0.084 Uiso 1 1 calc R . .
C8 C 0.1039(4) 0.7245(3) 0.07825(19) 0.0603(6) Uani 1 1 d . . .
H8A H 0.1985 0.7603 0.0179 0.090 Uiso 1 1 calc R . .
H8B H 0.0170 0.7928 0.1057 0.090 Uiso 1 1 calc R . .
H8C H 0.0026 0.6410 0.0455 0.090 Uiso 1 1 calc R . .
C10 C 0.1776(4) 1.1454(3) 0.1800(3) 0.0805(9) Uani 1 1 d . . .
H10A H 0.0944 1.2177 0.2060 0.097 Uiso 1 1 calc R A 1
H10B H 0.1098 1.1010 0.1031 0.097 Uiso 1 1 calc R A 1
C11 C 0.4205(4) 1.2048(3) 0.1723(3) 0.0768(8) Uani 1 1 d . C .
H11A H 0.4714 1.2813 0.2336 0.092 Uiso 1 1 calc R . .
H11B H 0.4462 1.2384 0.0949 0.092 Uiso 1 1 calc R . .
C12 C 0.5410(3) 1.0867(2) 0.1904(2) 0.0538(5) Uani 1 1 d . . .
H12A H 0.5683 1.0406 0.1145 0.065 Uiso 1 1 calc R B 1
H12B H 0.6854 1.1191 0.2362 0.065 Uiso 1 1 calc R B 1
C9A C 0.1736(4) 1.0423(2) 0.2681(3) 0.0430(8) Uani 0.843(8) 1 d P C 1
H9A H 0.1666 1.0855 0.3481 0.052 Uiso 0.843(8) 1 calc PR C 1
H9B H 0.0442 0.9670 0.2503 0.052 Uiso 0.843(8) 1 calc PR C 1
N1A N 0.3861(4) 0.9919(2) 0.2562(3) 0.0357(5) Uani 0.843(8) 1 d P C 1
C9B C 0.1506(17) 1.0160(12) 0.1780(14) 0.042(4) Uani 0.157(8) 1 d P C 2
H9B1 H 0.0791 0.9732 0.1013 0.051 Uiso 0.157(8) 1 calc PR C 2
H9B2 H 0.0524 0.9844 0.2394 0.051 Uiso 0.157(8) 1 calc PR C 2
N1B N 0.3724(19) 0.9751(12) 0.1984(17) 0.035(3) Uani 0.157(8) 1 d P C 2
O1 O 0.6838(2) 0.83922(14) 0.26461(15) 0.0531(4) Uani 1 1 d . C .
P1 P 0.43901(6) 0.83639(4) 0.26899(4) 0.03522(15) Uani 1 1 d . . .

loop_
_atom_site_aniso_label
_atom_site_aniso_U_11
_atom_site_aniso_U_22
_atom_site_aniso_U_33
_atom_site_aniso_U_23
_atom_site_aniso_U_13
_atom_site_aniso_U_12
C1 0.0349(8) 0.0426(9) 0.0391(8) 0.0034(7) 0.0008(6) 0.0075(7)
C2 0.0285(7) 0.0337(8) 0.0421(8) 0.0046(6) 0.0039(6) 0.0047(6)
C3 0.0358(8) 0.0373(8) 0.0378(8) 0.0027(6) 0.0049(6) 0.0105(6)
C4 0.0714(15) 0.0683(14) 0.0486(11) -0.0097(10) 0.0135(10) 0.0113(12)
C5 0.0531(12) 0.0795(16) 0.0574(12) 0.0268(11) -0.0087(10) 0.0129(11)
C6 0.0593(13) 0.0430(11) 0.0740(14) 0.0145(10) 0.0098(11) -0.0049(9)
C7 0.0598(12) 0.0479(11) 0.0629(12) -0.0067(9) 0.0153(10) 0.0204(9)
C8 0.0619(13) 0.0783(16) 0.0428(10) 0.0082(10) -0.0031(9) 0.0194(11)
C10 0.0541(14) 0.0693(16) 0.133(3) 0.0522(17) 0.0149(15) 0.0304(12)
C11 0.0622(15) 0.0544(13) 0.127(2) 0.0449(15) 0.0294(15) 0.0212(11)
C12 0.0434(10) 0.0478(11) 0.0772(14) 0.0267(10) 0.0207(9) 0.0120(8)
C9A 0.0304(10) 0.0342(10) 0.0671(19) 0.0068(10) 0.0086(10) 0.0111(8)
N1A 0.0265(9) 0.0323(10) 0.0509(14) 0.0100(10) 0.0091(10) 0.0078(7)
C9B 0.020(5) 0.043(6) 0.067(10) 0.019(6) -0.005(4) 0.009(4)
N1B 0.024(4) 0.027(5) 0.056(8) 0.011(6) 0.002(5) 0.008(3)
O1 0.0243(6) 0.0475(8) 0.0918(11) 0.0173(7) 0.0090(6) 0.0115(5)
P1 0.0229(2) 0.0310(2) 0.0540(3) 0.00850(17) 0.00531(16) 0.00824(15)

loop_
_atom_type_symbol
_atom_type_description
_atom_type_scat_dispersion_real
_atom_type_scat_dispersion_imag
_atom_type_scat_source
C C 0.0033 0.0016 'International Tables Vol C Tables 4.2.6.8 and 6.1.1.4'
H H 0.0000 0.0000 'International Tables Vol C Tables 4.2.6.8 and 6.1.1.4'
N N 0.0061 0.0033 'International Tables Vol C Tables 4.2.6.8 and 6.1.1.4'
O O 0.0106 0.0060 'International Tables Vol C Tables 4.2.6.8 and 6.1.1.4'
P P 0.1023 0.0942 'International Tables Vol C Tables 4.2.6.8 and 6.1.1.4'

loop_
_geom_angle_atom_site_label_1
_geom_angle_atom_site_label_2
_geom_angle_atom_site_label_3
_geom_angle
C4 C1 C5 108.97(18)
C4 C1 C2 113.18(16)
C5 C1 C2 114.98(17)
C4 C1 P1 121.98(15)
C5 C1 P1 108.62(14)
C2 C1 P1 88.07(10)
C6 C2 C3 117.26(16)
C6 C2 C1 117.30(16)
C3 C2 C1 99.79(12)
C6 C2 H2 107.2
C3 C2 H2 107.2
C1 C2 H2 107.2
C8 C3 C7 110.42(17)
C8 C3 C2 112.98(15)
C7 C3 C2 115.32(15)
C8 C3 P1 118.24(14)
C7 C3 P1 110.53(13)
C2 C3 P1 87.91(10)
C1 C4 H4A 109.5
C1 C4 H4B 109.5
H4A C4 H4B 109.5
C1 C4 H4C 109.5
H4A C4 H4C 109.5
H4B C4 H4C 109.5
C1 C5 H5A 109.5
C1 C5 H5B 109.5
H5A C5 H5B 109.5
C1 C5 H5C 109.5
H5A C5 H5C 109.5
H5B C5 H5C 109.5
C2 C6 H6A 109.5
C2 C6 H6B 109.5
H6A C6 H6B 109.5
C2 C6 H6C 109.5
H6A C6 H6C 109.5
H6B C6 H6C 109.5
C3 C7 H7A 109.5
C3 C7 H7B 109.5
H7A C7 H7B 109.5
C3 C7 H7C 109.5
H7A C7 H7C 109.5
H7B C7 H7C 109.5
C3 C8 H8A 109.5
C3 C8 H8B 109.5
H8A C8 H8B 109.5
C3 C8 H8C 109.5
H8A C8 H8C 109.5
H8B C8 H8C 109.5
C9B C10 C9A 43.2(7)
C9B C10 C11 110.2(5)
C9A C10 C11 105.7(2)
C9B C10 H10A 136.6
C9A C10 H10A 110.6
C11 C10 H10A 110.6
C9B C10 H10B 69.1
C9A C10 H10B 110.6
C11 C10 H10B 110.6
H10A C10 H10B 108.7
C10 C11 C12 104.44(19)
C10 C11 H11A 110.9
C12 C11 H11A 110.9
C10 C11 H11B 110.9
C12 C11 H11B 110.9
H11A C11 H11B 108.9
N1B C12 N1A 26.4(7)
N1B C12 C11 104.9(5)
N1A C12 C11 104.65(18)
N1B C12 H12A 86.7
N1A C12 H12A 110.8
C11 C12 H12A 110.8
N1B C12 H12B 131.7
N1A C12 H12B 110.8
C11 C12 H12B 110.8
H12A C12 H12B 108.9
N1A C9A C10 103.96(19)
N1A C9A H9A 111.0
C10 C9A H9A 111.0
N1A C9A H9B 111.0
C10 C9A H9B 111.0
H9A C9A H9B 109.0
C9A N1A C12 110.08(19)
C9A N1A P1 128.98(17)
C12 N1A P1 118.22(17)
C10 C9B N1B 109.2(9)
C10 C9B H9B1 109.8
N1B C9B H9B1 109.8
C10 C9B H9B2 109.8
N1B C9B H9B2 109.8
H9B1 C9B H9B2 108.3
C12 N1B C9B 109.5(9)
C12 N1B P1 118.3(8)
C9B N1B P1 129.0(9)
O1 P1 N1A 109.35(10)
O1 P1 N1B 108.1(4)
N1A P1 N1B 22.3(5)
O1 P1 C1 118.97(8)
N1A P1 C1 111.38(11)
N1B P1 C1 126.2(5)
O1 P1 C3 116.58(8)
N1A P1 C3 117.05(12)
N1B P1 C3 100.4(5)
C1 P1 C3 81.37(8)

loop_
_geom_bond_atom_site_label_1
_geom_bond_atom_site_label_2
_geom_bond_distance
C1 C4 1.528(3)
C1 C5 1.534(3)
C1 C2 1.568(2)
C1 P1 1.8335(18)
C2 C6 1.517(3)
C2 C3 1.564(2)
C2 H2 0.9900
C3 C8 1.523(3)
C3 C7 1.533(2)
C3 P1 1.8411(18)
C4 H4A 0.9700
C4 H4B 0.9700
C4 H4C 0.9700
C5 H5A 0.9700
C5 H5B 0.9700
C5 H5C 0.9700
C6 H6A 0.9700
C6 H6B 0.9700
C6 H6C 0.9700
C7 H7A 0.9700
C7 H7B 0.9700
C7 H7C 0.9700
C8 H8A 0.9700
C8 H8B 0.9700
C8 H8C 0.9700
C10 C9B 1.260(12)
C10 C9A 1.489(3)
C10 C11 1.494(4)
C10 H10A 0.9800
C10 H10B 0.9800
C11 C12 1.505(3)
C11 H11A 0.9800
C11 H11B 0.9800
C12 N1B 1.378(12)
C12 N1A 1.487(3)
C12 H12A 0.9800
C12 H12B 0.9800
C9A N1A 1.469(3)
C9A H9A 0.9800
C9A H9B 0.9800
N1A P1 1.643(2)
C9B N1B 1.480(14)
C9B H9B1 0.9800
C9B H9B2 0.9800
N1B P1 1.744(12)
O1 P1 1.4803(13)

loop_
_geom_torsion_atom_site_label_1
_geom_torsion_atom_site_label_2
_geom_torsion_atom_site_label_3
_geom_torsion_atom_site_label_4
_geom_torsion
C4 C1 C2 C6 -94.2(2)
C5 C1 C2 C6 31.9(2)
P1 C1 C2 C6 141.63(16)
C4 C1 C2 C3 138.07(17)
C5 C1 C2 C3 -95.80(18)
P1 C1 C2 C3 13.88(11)
C6 C2 C3 C8 98.5(2)
C1 C2 C3 C8 -133.74(17)
C6 C2 C3 C7 -29.8(2)
C1 C2 C3 C7 97.96(18)
C6 C2 C3 P1 -141.59(16)
C1 C2 C3 P1 -13.82(11)
C9B C10 C11 C12 -11.4(9)
C9A C10 C11 C12 33.9(3)
C10 C11 C12 N1B 3.7(9)
C10 C11 C12 N1A -23.6(3)
C9B C10 C9A N1A 72.6(7)
C11 C10 C9A N1A -30.4(3)
C10 C9A N1A C12 15.6(3)
C10 C9A N1A P1 -145.1(3)
N1B C12 N1A C9A -89.0(12)
C11 C12 N1A C9A 5.1(3)
N1B C12 N1A P1 74.0(11)
C11 C12 N1A P1 168.1(2)
C9A C10 C9B N1B -77.7(10)
C11 C10 C9B N1B 13.9(13)
N1A C12 N1B C9B 96.8(16)
C11 C12 N1B C9B 3.8(13)
N1A C12 N1B P1 -65.0(12)
C11 C12 N1B P1 -158.0(9)
C10 C9B N1B C12 -11.6(16)
C10 C9B N1B P1 147.7(14)
C9A N1A P1 O1 -172.9(2)
C12 N1A P1 O1 27.8(3)
C9A N1A P1 N1B 96.5(12)
C12 N1A P1 N1B -62.8(11)
C9A N1A P1 C1 -39.4(3)
C12 N1A P1 C1 161.3(2)
C9A N1A P1 C3 51.7(3)
C12 N1A P1 C3 -107.6(2)
C12 N1B P1 O1 -23.2(14)
C9B N1B P1 O1 179.1(13)
C12 N1B P1 N1A 73.9(14)
C9B N1B P1 N1A -83.9(18)
C12 N1B P1 C1 127.4(9)
C9B N1B P1 C1 -30.4(18)
C12 N1B P1 C3 -145.8(11)
C9B N1B P1 C3 56.5(15)
C4 C1 P1 O1 116.30(17)
C5 C1 P1 O1 -11.63(18)
C2 C1 P1 O1 -127.40(11)
C4 C1 P1 N1A -12.3(2)
C5 C1 P1 N1A -140.20(18)
C2 C1 P1 N1A 104.04(15)
C4 C1 P1 N1B -31.4(7)
C5 C1 P1 N1B -159.3(7)
C2 C1 P1 N1B 84.9(7)
C4 C1 P1 C3 -128.02(17)
C5 C1 P1 C3 104.04(15)
C2 C1 P1 C3 -11.72(10)
C8 C3 P1 O1 -115.02(15)
C7 C3 P1 O1 13.59(16)
C2 C3 P1 O1 129.90(10)
C8 C3 P1 N1A 17.16(19)
C7 C3 P1 N1A 145.77(16)
C2 C3 P1 N1A -97.92(14)
C8 C3 P1 N1B 1.4(5)
C7 C3 P1 N1B 130.0(5)
C2 C3 P1 N1B -113.7(5)
C8 C3 P1 C1 126.82(16)
C7 C3 P1 C1 -104.57(14)
C2 C3 P1 C1 11.75(10)
